data_2103319
loop_
_publ_author_name
'F\'abi\'an, L\'aszl\'o'
'Argay, Gyula'
'K\'alm\'an, Alajos'
'B\'athori, M\'aria'

_publ_section_title
;
 Crystal structures of ecdysteroids: the role of solvent molecules in
 hydrogen bonding and isostructurality
;
_journal_issue 4
_journal_name_full 'Acta Crystallographica Section B'
_journal_page_first 710
_journal_page_last 720
_journal_paper_doi 10.1107/S0108768102005608
_journal_volume 58
_journal_year 2002
_chemical_formula_moiety 'C27 H44 O7, C1 H4 O1, H2 O1'
_chemical_formula_sum 'C28 H50 O9'
_chemical_formula_weight 530.68
_chemical_name_common '20-hydroxyecdysone methanol solvate hydrate'
_chemical_name_systematic
;
 2\b,3\b,14\a,20R,22R,25-hexahydroxy-5\b-cholest-7-en-6-one methanol solvate
 hydrate
;
_space_group_IT_number 19
_symmetry_cell_setting orthorhombic
_symmetry_space_group_name_Hall 'P 2ac 2ab'
_symmetry_space_group_name_H-M 'P 21 21 21'
_atom_sites_solution_hydrogens geom
_atom_sites_solution_primary direct
_atom_sites_solution_secondary difmap
_audit_creation_method SHELXL-97
_cell_angle_alpha 90.00
_cell_angle_beta 90.00
_cell_angle_gamma 90.00
_cell_formula_units_Z 4
_cell_length_a 7.1670(10)
_cell_length_b 9.7030(10)
_cell_length_c 41.412(4)
_cell_measurement_reflns_used 25
_cell_measurement_temperature 293(2)
_cell_measurement_theta_max 23.88
_cell_measurement_theta_min 20.11
_cell_volume 2879.8(6)
_computing_cell_refinement 'Enraf-Nonius Express'
_computing_data_collection 'Enraf-Nonius Express'
_computing_data_reduction 'XCAD4 (Harms, 1996)'
_computing_structure_refinement 'SHELXL-97 (Sheldrick, 1997b)'
_computing_structure_solution 'SHELXS-97 (Sheldrick, 1997a)'
_diffrn_ambient_temperature 293(2)
_diffrn_measured_fraction_theta_full 0.993
_diffrn_measured_fraction_theta_max 0.994
_diffrn_measurement_device_type 'Enraf-Nonius CAD4'
_diffrn_measurement_method /w--2/q
_diffrn_radiation_monochromator graphite
_diffrn_radiation_source 'fine-focus sealed tube'
_diffrn_radiation_type CuK\a
_diffrn_radiation_wavelength 1.54180
_diffrn_reflns_av_R_equivalents 0.0120
_diffrn_reflns_av_sigmaI/netI 0.0343
_diffrn_reflns_limit_h_max 8
_diffrn_reflns_limit_h_min -8
_diffrn_reflns_limit_k_max 12
_diffrn_reflns_limit_k_min -12
_diffrn_reflns_limit_l_max 51
_diffrn_reflns_limit_l_min -51
_diffrn_reflns_number 6775
_diffrn_reflns_theta_full 74.99
_diffrn_reflns_theta_max 74.99
_diffrn_reflns_theta_min 2.13
_diffrn_standards_decay_% 10
_diffrn_standards_interval_time 1hr
_diffrn_standards_number 3
_exptl_absorpt_coefficient_mu 0.734
_exptl_absorpt_correction_T_max 0.9296
_exptl_absorpt_correction_T_min 0.8380
_exptl_absorpt_correction_type psi-scan
_exptl_absorpt_process_details 'North A.C., Philips D.C. & Mathews F.(1968): Acta Cryst. A24 350-359'
_exptl_crystal_colour colorless
_exptl_crystal_density_diffrn 1.224
_exptl_crystal_density_method 'not measured'
_exptl_crystal_description prism
_exptl_crystal_F_000 1160
_exptl_crystal_size_max 0.25
_exptl_crystal_size_mid 0.14
_exptl_crystal_size_min 0.10
_refine_diff_density_max 0.225
_refine_diff_density_min -0.152
_refine_ls_abs_structure_details 'Flack H D (1983), Acta Cryst. A39, 876-881'
_refine_ls_abs_structure_Flack 0.09(17)
_refine_ls_extinction_coef 0.0017(3)
_refine_ls_extinction_expression Fc^*^=kFc[1+0.001xFc^2^\l^3^/sin(2\q)]^-1/4^
_refine_ls_extinction_method SHELXL
_refine_ls_goodness_of_fit_ref 0.858
_refine_ls_hydrogen_treatment mixed
_refine_ls_matrix_type full
_refine_ls_number_parameters 356
_refine_ls_number_reflns 5774
_refine_ls_number_restraints 3
_refine_ls_restrained_S_all 0.857
_refine_ls_R_factor_all 0.0543
_refine_ls_R_factor_gt 0.0382
_refine_ls_shift/su_max 0.014
_refine_ls_shift/su_mean 0.000
_refine_ls_structure_factor_coef Fsqd
_refine_ls_weighting_details 'calc w=1/[\s^2^(Fo^2^)+(0.1000P)^2^+0.0000P] where P=(Fo^2^+2Fc^2^)/3'
_refine_ls_weighting_scheme calc
_refine_ls_wR_factor_gt 0.1125
_refine_ls_wR_factor_ref 0.1213
_reflns_number_gt 4751
_reflns_number_total 5774
_reflns_threshold_expression >2sigma(I)
_cod_data_source_file de0015.cif
_cod_data_source_block III
_cod_database_code 2103319
_cod_database_fobs_code 2103319

loop_
_symmetry_equiv_pos_as_xyz
'x, y, z'
'-x+1/2, -y, z+1/2'
'-x, y+1/2, -z+1/2'
'x+1/2, -y+1/2, -z'

loop_
_atom_site_label
_atom_site_fract_x
_atom_site_fract_y
_atom_site_fract_z
_atom_site_U_iso_or_equiv
_atom_site_adp_type
_atom_site_calc_flag
_atom_site_refinement_flags
_atom_site_occupancy
_atom_site_type_symbol
O2 0.9975(2) 0.71492(19) 0.73477(4) 0.0510(4) Uani d . 1 O
H2 0.935(3) 0.771(3) 0.7274(6) 0.066 Uiso calc R 1 H
O3 0.6431(2) 0.62436(19) 0.71560(3) 0.0489(4) Uani d . 1 O
H3 0.695(3) 0.629(2) 0.6965(6) 0.064 Uiso calc R 1 H
O6 0.2328(2) 0.44281(17) 0.79407(4) 0.0489(4) Uani d . 1 O
O14 0.87180(19) 0.25902(14) 0.84914(3) 0.0349(3) Uani d . 1 O
H14 0.8108(14) 0.205(2) 0.8352(4) 0.045 Uiso calc R 1 H
O20 0.8978(2) 0.41424(15) 0.96825(3) 0.0413(3) Uani d . 1 O
H20 0.824(4) 0.3647(17) 0.9769(5) 0.054 Uiso calc R 1 H
O22 1.1230(2) 0.22470(19) 0.99697(3) 0.0511(4) Uani d . 1 O
H22 1.056(4) 0.284(3) 1.0055(4) 0.066 Uiso calc R 1 H
O25 1.5492(2) -0.02393(17) 0.97293(4) 0.0535(4) Uani d . 1 O
H25 1.517(2) -0.002(3) 0.9950(7) 0.069 Uiso calc R 1 H
C1 0.7907(3) 0.7172(2) 0.78106(4) 0.0382(4) Uani d . 1 C
H1A 0.7179 0.7871 0.7700 0.050 Uiso calc R 1 H
H1B 0.8844 0.7641 0.7939 0.050 Uiso calc R 1 H
C2 0.8888(3) 0.6295(2) 0.75594(5) 0.0391(4) Uani d . 1 C
H2A 0.9750 0.5680 0.7673 0.051 Uiso calc R 1 H
C3 0.7549(3) 0.5399(2) 0.73653(4) 0.0388(4) Uani d . 1 C
H3A 0.8270 0.4748 0.7234 0.050 Uiso calc R 1 H
C4 0.6247(3) 0.4601(2) 0.75867(4) 0.0373(4) Uani d . 1 C
H4A 0.6964 0.3920 0.7705 0.048 Uiso calc R 1 H
H4B 0.5334 0.4114 0.7457 0.048 Uiso calc R 1 H
C5 0.5227(3) 0.5540(2) 0.78275(4) 0.0344(4) Uani d . 1 C
H5 0.4472 0.6198 0.7704 0.045 Uiso calc R 1 H
C6 0.3928(3) 0.4669(2) 0.80270(5) 0.0359(4) Uani d . 1 C
C7 0.4723(3) 0.4023(2) 0.83165(4) 0.0350(4) Uani d . 1 C
H7 0.3998 0.3403 0.8433 0.045 Uiso calc R 1 H
C8 0.6454(2) 0.42965(18) 0.84177(4) 0.0287(4) Uani d . 1 C
C9 0.7730(3) 0.53426(18) 0.82557(4) 0.0310(4) Uani d . 1 C
H9 0.8523 0.4813 0.8108 0.040 Uiso calc R 1 H
C10 0.6609(3) 0.63682(19) 0.80394(4) 0.0334(4) Uani d . 1 C
C11 0.9071(3) 0.6057(2) 0.84937(5) 0.0422(5) Uani d . 1 C
H11A 1.0051 0.6507 0.8371 0.055 Uiso calc R 1 H
H11B 0.8388 0.6768 0.8609 0.055 Uiso calc R 1 H
C12 0.9971(3) 0.5094(2) 0.87408(4) 0.0375(4) Uani d . 1 C
H12A 1.0688 0.5634 0.8894 0.049 Uiso calc R 1 H
H12B 1.0821 0.4473 0.8631 0.049 Uiso calc R 1 H
C13 0.8499(2) 0.42528(18) 0.89226(4) 0.0287(4) Uani d . 1 C
C14 0.7390(3) 0.34097(18) 0.86712(4) 0.0288(4) Uani d . 1 C
C15 0.6205(3) 0.2433(2) 0.88740(4) 0.0376(4) Uani d . 1 C
H15A 0.5887 0.1609 0.8753 0.049 Uiso calc R 1 H
H15B 0.5065 0.2879 0.8945 0.049 Uiso calc R 1 H
C16 0.7481(3) 0.2088(2) 0.91632(4) 0.0395(4) Uani d . 1 C
H16A 0.7868 0.1131 0.9154 0.051 Uiso calc R 1 H
H16B 0.6821 0.2238 0.9365 0.051 Uiso calc R 1 H
C17 0.9198(3) 0.30465(18) 0.91423(4) 0.0302(4) Uani d . 1 C
H17 1.0125 0.2546 0.9014 0.039 Uiso calc R 1 H
C18 0.7151(3) 0.5220(2) 0.91005(5) 0.0438(5) Uani d . 1 C
H18A 0.6399 0.5705 0.8946 0.066 Uiso calc R 1 H
H18B 0.7852 0.5870 0.9226 0.066 Uiso calc R 1 H
H18C 0.6360 0.4690 0.9240 0.066 Uiso calc R 1 H
C19 0.5495(4) 0.7400(2) 0.82429(5) 0.0478(5) Uani d . 1 C
H19A 0.6330 0.8071 0.8334 0.072 Uiso calc R 1 H
H19B 0.4865 0.6920 0.8414 0.072 Uiso calc R 1 H
H19C 0.4594 0.7856 0.8109 0.072 Uiso calc R 1 H
C20 1.0148(3) 0.33427(19) 0.94712(4) 0.0316(4) Uani d . 1 C
C21 1.1908(3) 0.4202(2) 0.94328(5) 0.0415(5) Uani d . 1 C
H21A 1.1572 0.5144 0.9392 0.062 Uiso calc R 1 H
H21B 1.2629 0.3854 0.9255 0.062 Uiso calc R 1 H
H21C 1.2633 0.4152 0.9627 0.062 Uiso calc R 1 H
C22 1.0565(3) 0.1963(2) 0.96462(4) 0.0373(4) Uani d . 1 C
H22A 0.9406 0.1431 0.9661 0.048 Uiso calc R 1 H
C23 1.2044(3) 0.1075(2) 0.94880(5) 0.0417(5) Uani d . 1 C
H23A 1.3247 0.1524 0.9510 0.054 Uiso calc R 1 H
H23B 1.1773 0.1000 0.9259 0.054 Uiso calc R 1 H
C24 1.2163(3) -0.0369(2) 0.96324(6) 0.0470(5) Uani d . 1 C
H24A 1.1208 -0.0938 0.9534 0.061 Uiso calc R 1 H
H24B 1.1888 -0.0311 0.9861 0.061 Uiso calc R 1 H
C25 1.4053(4) -0.1082(2) 0.95899(5) 0.0485(5) Uani d . 1 C
C26 1.4584(6) -0.1249(3) 0.92376(6) 0.0750(9) Uani d . 1 C
H26A 1.4602 -0.0363 0.9135 0.112 Uiso calc R 1 H
H26B 1.3688 -0.1830 0.9132 0.112 Uiso calc R 1 H
H26C 1.5799 -0.1662 0.9223 0.112 Uiso calc R 1 H
C27 1.4038(5) -0.2468(3) 0.97646(7) 0.0748(9) Uani d . 1 C
H27A 1.5197 -0.2937 0.9726 0.112 Uiso calc R 1 H
H27B 1.3025 -0.3019 0.9685 0.112 Uiso calc R 1 H
H27C 1.3884 -0.2319 0.9992 0.112 Uiso calc R 1 H
O1W 0.7315(2) 0.09113(18) 0.80330(4) 0.0529(4) Uani d . 1 O
H1W 0.630(2) 0.1056(4) 0.79629(17) 0.069 Uiso d R 1 H
H2W 0.8018(16) 0.1207(7) 0.7891(3) 0.069 Uiso d R 1 H
O2X 1.1907(2) 0.1096(2) 0.84535(5) 0.0593(5) Uani d . 1 O
H2X 1.107(4) 0.166(3) 0.8474(8) 0.077 Uiso calc R 1 H
C3X 1.1205(5) -0.0238(3) 0.85242(7) 0.0722(8) Uani d . 1 C
H3X1 1.0808 -0.0272 0.8745 0.108 Uiso calc R 1 H
H3X2 1.2168 -0.0910 0.8489 0.108 Uiso calc R 1 H
H3X3 1.0165 -0.0435 0.8386 0.108 Uiso calc R 1 H

loop_
_atom_site_aniso_label
_atom_site_aniso_U_11
_atom_site_aniso_U_22
_atom_site_aniso_U_33
_atom_site_aniso_U_12
_atom_site_aniso_U_13
_atom_site_aniso_U_23
O2 0.0337(8) 0.0668(10) 0.0524(8) -0.0012(8) 0.0021(7) 0.0207(8)
O3 0.0399(8) 0.0727(10) 0.0340(7) 0.0043(8) -0.0056(6) 0.0136(7)
O6 0.0295(7) 0.0639(9) 0.0533(8) -0.0012(7) -0.0095(6) 0.0119(7)
O14 0.0339(7) 0.0397(7) 0.0310(6) 0.0064(6) -0.0038(5) -0.0077(5)
O20 0.0451(8) 0.0493(8) 0.0295(6) 0.0062(7) 0.0046(6) -0.0069(6)
O22 0.0641(10) 0.0632(10) 0.0259(6) 0.0169(9) -0.0105(7) -0.0026(6)
O25 0.0539(10) 0.0524(9) 0.0541(9) -0.0003(8) -0.0065(8) -0.0048(8)
C1 0.0411(11) 0.0355(9) 0.0379(9) -0.0013(9) -0.0044(8) 0.0084(8)
C2 0.0290(10) 0.0472(11) 0.0410(10) 0.0023(8) -0.0002(8) 0.0135(9)
C3 0.0350(10) 0.0496(11) 0.0319(8) 0.0068(9) 0.0014(8) 0.0044(8)
C4 0.0373(10) 0.0412(10) 0.0333(9) -0.0032(9) -0.0031(8) -0.0013(8)
C5 0.0307(9) 0.0404(10) 0.0321(8) 0.0051(8) -0.0032(7) 0.0066(7)
C6 0.0280(9) 0.0428(10) 0.0368(9) 0.0034(8) -0.0028(8) 0.0023(8)
C7 0.0288(9) 0.0406(10) 0.0355(9) -0.0002(8) 0.0002(7) 0.0053(8)
C8 0.0289(9) 0.0309(8) 0.0264(7) 0.0024(7) 0.0001(7) 0.0004(7)
C9 0.0310(9) 0.0332(9) 0.0288(8) -0.0002(8) -0.0033(7) 0.0033(7)
C10 0.0350(10) 0.0331(8) 0.0321(8) 0.0025(7) -0.0011(8) 0.0045(7)
C11 0.0461(12) 0.0393(10) 0.0413(10) -0.0130(10) -0.0113(9) 0.0101(8)
C12 0.0369(10) 0.0418(10) 0.0339(8) -0.0114(9) -0.0077(8) 0.0045(8)
C13 0.0286(9) 0.0317(8) 0.0258(8) 0.0007(7) -0.0003(6) -0.0015(7)
C14 0.0270(9) 0.0336(8) 0.0259(7) 0.0028(7) -0.0005(7) -0.0002(7)
C15 0.0352(10) 0.0445(10) 0.0332(9) -0.0064(9) -0.0026(8) 0.0063(8)
C16 0.0424(11) 0.0434(10) 0.0329(9) -0.0115(10) -0.0058(8) 0.0092(8)
C17 0.0349(9) 0.0315(8) 0.0242(8) 0.0006(7) -0.0009(7) 0.0009(7)
C18 0.0480(12) 0.0446(11) 0.0389(10) 0.0098(10) -0.0024(9) -0.0069(8)
C19 0.0553(13) 0.0418(11) 0.0463(11) 0.0102(10) 0.0022(10) 0.0003(9)
C20 0.0329(9) 0.0384(9) 0.0235(7) 0.0004(8) 0.0003(7) -0.0022(7)
C21 0.0393(11) 0.0475(11) 0.0377(10) -0.0071(9) -0.0056(8) -0.0023(9)
C22 0.0401(10) 0.0470(11) 0.0247(8) 0.0012(9) -0.0050(7) 0.0027(8)
C23 0.0493(12) 0.0412(10) 0.0345(9) 0.0050(9) -0.0027(9) -0.0006(8)
C24 0.0527(13) 0.0396(10) 0.0488(11) -0.0038(10) -0.0089(10) 0.0012(9)
C25 0.0632(14) 0.0345(10) 0.0477(11) 0.0052(10) -0.0114(11) -0.0029(9)
C26 0.104(3) 0.0658(16) 0.0549(14) 0.0262(18) -0.0065(15) -0.0165(13)
C27 0.093(2) 0.0423(13) 0.089(2) 0.0043(15) -0.0193(18) 0.0125(13)
O1W 0.0441(9) 0.0674(10) 0.0471(8) -0.0051(8) -0.0033(7) -0.0136(7)
O2X 0.0423(9) 0.0720(11) 0.0636(10) 0.0092(9) 0.0017(8) -0.0152(9)
C3X 0.090(2) 0.0636(16) 0.0629(15) 0.0179(17) 0.0011(16) -0.0025(13)

loop_
_atom_type_symbol
_atom_type_description
_atom_type_scat_dispersion_real
_atom_type_scat_dispersion_imag
_atom_type_scat_source
C C 0.0181 0.0091 'International Tables Vol C Tables 4.2.6.8 and 6.1.1.4'
H H 0.0000 0.0000 'International Tables Vol C Tables 4.2.6.8 and 6.1.1.4'
O O 0.0492 0.0322 'International Tables Vol C Tables 4.2.6.8 and 6.1.1.4'

loop_
_geom_angle_atom_site_label_1
_geom_angle_atom_site_label_2
_geom_angle_atom_site_label_3
_geom_angle
C2 C1 C10 114.73(16)
O2 C2 C1 110.30(17)
O2 C2 C3 110.40(16)
C1 C2 C3 112.96(16)
O3 C3 C4 108.18(17)
O3 C3 C2 110.13(16)
C4 C3 C2 111.04(15)
C3 C4 C5 112.40(16)
C6 C5 C4 108.50(16)
C6 C5 C10 112.10(15)
C4 C5 C10 111.79(15)
O6 C6 C7 121.35(19)
O6 C6 C5 121.79(18)
C7 C6 C5 116.66(16)
C8 C7 C6 122.09(18)
C7 C8 C14 121.04(17)
C7 C8 C9 123.54(16)
C14 C8 C9 114.73(14)
C8 C9 C11 113.13(14)
C8 C9 C10 111.62(15)
C11 C9 C10 113.63(15)
C19 C10 C1 108.79(16)
C19 C10 C5 108.50(17)
C1 C10 C5 107.49(14)
C19 C10 C9 111.65(16)
C1 C10 C9 111.39(16)
C5 C10 C9 108.89(15)
C12 C11 C9 114.59(16)
C11 C12 C13 111.36(16)
C12 C13 C18 110.08(16)
C12 C13 C14 107.81(14)
C18 C13 C14 108.87(15)
C12 C13 C17 117.65(15)
C18 C13 C17 112.31(15)
C14 C13 C17 99.24(13)
O14 C14 C8 104.29(13)
O14 C14 C15 107.97(15)
C8 C14 C15 119.24(16)
O14 C14 C13 107.41(14)
C8 C14 C13 113.23(14)
C15 C14 C13 104.17(14)
C14 C15 C16 103.43(15)
C15 C16 C17 107.32(14)
C16 C17 C20 114.36(14)
C16 C17 C13 103.17(14)
C20 C17 C13 120.87(15)
O20 C20 C21 104.55(15)
O20 C20 C17 112.23(15)
C21 C20 C17 111.98(15)
O20 C20 C22 107.06(14)
C21 C20 C22 111.26(16)
C17 C20 C22 109.59(15)
O22 C22 C23 106.14(16)
O22 C22 C20 109.36(16)
C23 C22 C20 115.05(16)
C22 C23 C24 113.07(18)
C23 C24 C25 114.8(2)
O25 C25 C26 105.5(2)
O25 C25 C27 108.4(2)
C26 C25 C27 111.3(2)
O25 C25 C24 109.38(16)
C26 C25 C24 112.4(2)
C27 C25 C24 109.7(2)

loop_
_geom_bond_atom_site_label_1
_geom_bond_atom_site_label_2
_geom_bond_distance
O2 C2 1.436(2)
O3 C3 1.437(2)
O6 C6 1.224(2)
O14 C14 1.447(2)
O20 C20 1.439(2)
O22 C22 1.448(2)
O25 C25 1.437(3)
C1 C2 1.516(3)
C1 C10 1.540(3)
C2 C3 1.524(3)
C3 C4 1.520(3)
C4 C5 1.537(3)
C5 C6 1.505(3)
C5 C10 1.548(3)
C6 C7 1.468(3)
C7 C8 1.336(3)
C8 C14 1.514(2)
C8 C9 1.522(2)
C9 C11 1.541(3)
C9 C10 1.562(2)
C10 C19 1.533(3)
C11 C12 1.529(3)
C12 C13 1.532(3)
C13 C18 1.535(3)
C13 C14 1.544(2)
C13 C17 1.565(2)
C14 C15 1.524(3)
C15 C16 1.544(3)
C16 C17 1.545(3)
C17 C20 1.550(2)
C20 C21 1.520(3)
C20 C22 1.551(3)
C22 C23 1.515(3)
C23 C24 1.526(3)
C24 C25 1.531(3)
C25 C26 1.516(3)
C25 C27 1.527(3)
O2X C3X 1.420(4)

loop_
_geom_hbond_atom_site_label_D
_geom_hbond_atom_site_label_H
_geom_hbond_atom_site_label_A
_geom_hbond_site_symmetry_A
_geom_hbond_distance_DH
_geom_hbond_distance_HA
_geom_hbond_distance_DA
_geom_hbond_angle_DHA
O2 H2 O6 3_656 0.77 2.24 3.007(2) 176.5
O3 H3 O2X 3_756 0.88 1.92 2.794(2) 171.7
O14 H14 O1W . 0.89 1.81 2.696(2) 168.8
O20 H20 O22 4_457 0.80 2.00 2.787(2) 168.5
O22 H22 O25 4_457 0.83 2.50 3.204(2) 144.2
O22 H22 O20 . 0.83 2.29 2.721(2) 112.6
O25 H25 O20 4_557 0.97 1.94 2.871(2) 160.8
O1W H1W O3 3_646 0.80 2.03 2.815(2) 170.9
O1W H2W O2 3_746 0.83 1.97 2.775(2) 164.6
O2X H2X O14 . 0.82 1.91 2.711(2) 165.0

loop_
_geom_torsion_atom_site_label_1
_geom_torsion_atom_site_label_2
_geom_torsion_atom_site_label_3
_geom_torsion_atom_site_label_4
_geom_torsion
C10 C1 C2 O2 176.70(16)
C10 C1 C2 C3 52.6(2)
O2 C2 C3 O3 -54.2(2)
C1 C2 C3 O3 69.8(2)
O2 C2 C3 C4 -174.03(16)
C1 C2 C3 C4 -50.0(2)
O3 C3 C4 C5 -67.9(2)
C2 C3 C4 C5 53.1(2)
C3 C4 C5 C6 178.02(16)
C3 C4 C5 C10 -57.9(2)
C4 C5 C6 O6 -88.3(2)
C10 C5 C6 O6 147.8(2)
C4 C5 C6 C7 86.6(2)
C10 C5 C6 C7 -37.3(2)
O6 C6 C7 C8 -178.6(2)
C5 C6 C7 C8 6.5(3)
C6 C7 C8 C14 -166.89(17)
C6 C7 C8 C9 3.1(3)
C7 C8 C9 C11 148.24(19)
C14 C8 C9 C11 -41.2(2)
C7 C8 C9 C10 18.6(2)
C14 C8 C9 C10 -170.89(15)
C2 C1 C10 C19 -171.32(17)
C2 C1 C10 C5 -54.0(2)
C2 C1 C10 C9 65.2(2)
C6 C5 C10 C19 -64.7(2)
C4 C5 C10 C19 173.26(16)
C6 C5 C10 C1 177.86(15)
C4 C5 C10 C1 55.77(19)
C6 C5 C10 C9 57.1(2)
C4 C5 C10 C9 -65.02(19)
C8 C9 C10 C19 72.8(2)
C11 C9 C10 C19 -56.6(2)
C8 C9 C10 C1 -165.35(15)
C11 C9 C10 C1 65.3(2)
C8 C9 C10 C5 -46.98(19)
C11 C9 C10 C5 -176.37(15)
C8 C9 C11 C12 42.9(2)
C10 C9 C11 C12 171.54(17)
C9 C11 C12 C13 -53.3(2)
C11 C12 C13 C18 -59.6(2)
C11 C12 C13 C14 59.0(2)
C11 C12 C13 C17 170.06(16)
C7 C8 C14 O14 104.87(19)
C9 C8 C14 O14 -65.92(18)
C7 C8 C14 C15 -15.6(3)
C9 C8 C14 C15 173.59(16)
C7 C8 C14 C13 -138.69(18)
C9 C8 C14 C13 50.5(2)
C12 C13 C14 O14 56.25(17)
C18 C13 C14 O14 175.64(14)
C17 C13 C14 O14 -66.84(15)
C12 C13 C14 C8 -58.33(19)
C18 C13 C14 C8 61.06(19)
C17 C13 C14 C8 178.57(14)
C12 C13 C14 C15 170.62(15)
C18 C13 C14 C15 -69.99(18)
C17 C13 C14 C15 47.53(17)
O14 C14 C15 C16 78.70(18)
C8 C14 C15 C16 -162.69(16)
C13 C14 C15 C16 -35.28(19)
C14 C15 C16 C17 8.7(2)
C15 C16 C17 C20 153.64(16)
C15 C16 C17 C13 20.5(2)
C12 C13 C17 C16 -156.55(15)
C18 C13 C17 C16 74.12(18)
C14 C13 C17 C16 -40.77(17)
C12 C13 C17 C20 74.2(2)
C18 C13 C17 C20 -55.2(2)
C14 C13 C17 C20 -170.06(15)
C16 C17 C20 O20 -67.0(2)
C13 C17 C20 O20 57.2(2)
C16 C17 C20 C21 175.79(16)
C13 C17 C20 C21 -60.0(2)
C16 C17 C20 C22 51.8(2)
C13 C17 C20 C22 176.01(16)
O20 C20 C22 O22 -50.8(2)
C21 C20 C22 O22 62.9(2)
C17 C20 C22 O22 -172.72(16)
O20 C20 C22 C23 -170.08(16)
C21 C20 C22 C23 -56.4(2)
C17 C20 C22 C23 68.0(2)
O22 C22 C23 C24 69.1(2)
C20 C22 C23 C24 -169.82(17)
C22 C23 C24 C25 -155.72(18)
C23 C24 C25 O25 57.2(2)
C23 C24 C25 C26 -59.6(3)
C23 C24 C25 C27 176.0(2)

loop_
_cod_related_entry_id
_cod_related_entry_database
_cod_related_entry_code
1 ChemSpider 21188377
